data_4031374
loop_
_publ_author_name
'Barrow, M.J.'
'Ebsworth, E.A.V.'
'Harding, M.M.'
'Henderson, S.G.D.'

_publ_section_title
;
 Crystal and molecular structure of Bis(difluorophosphino)amine at -110 C
;
_journal_name_full
;
Journal of the Chemical Society. Dalton Transactions, Inorganic Chemistry 
(1972-)
;
_journal_page_first 1192
_journal_page_last 1195
_journal_volume 1979
_journal_year 1979
_chemical_formula_sum 'F4 H N P2'
_chemical_name_systematic 'N H (P F2)2'
_space_group_IT_number 14
_symmetry_space_group_name_Hall '-P 2yn'
_symmetry_space_group_name_H-M 'P 1 21/n 1'
_cell_angle_alpha 90
_cell_angle_beta 98.3
_cell_angle_gamma 90
_cell_formula_units_Z 4
_cell_length_a 8.69
_cell_length_b 4.72
_cell_length_c 12.08
_cell_volume 490.293
_citation_journal_id_ASTM JCDTBI
_cod_data_source_file Barrow_JCDTBI_1979_819.cif
_cod_data_source_block H1F4N1P2
_cod_original_cell_volume 490.2931
_cod_original_sg_symbol_Hall '-P 2ybc (x-z,y,z)'
_cod_original_formula_sum 'H1 F4 N1 P2'
_cod_database_code 4031374

loop_
_symmetry_equiv_pos_as_xyz
x,y,z
-x+1/2,y+1/2,-z+1/2
-x,-y,-z
x-1/2,-y-1/2,z-1/2

loop_
_atom_site_label
_atom_site_type_symbol
_atom_site_fract_x
_atom_site_fract_y
_atom_site_fract_z
_atom_site_occupancy
_atom_site_U_iso_or_equiv
P2 P+3 0.44177 0.6441 0.16136 1 0.0
F2 F-1 0.7418 0.6421 0.4301 1 0.0
H1 H+1 0.448 0.677 0.352 1 0.0
N1 N-3 0.4941 0.6075 0.2996 1 0.0
F4 F-1 0.4183 0.974 0.1563 1 0.0
P1 P+3 0.649 0.4175 0.35 1 0.0
F1 F-1 0.58 0.2522 0.4459 1 0.0
F3 F-1 0.2635 0.5683 0.1536 1 0.0
